data_1561382
loop_
_publ_author_name
'Ling, Yajing'
'Bai, Dongjie'
'Feng, Yunlong'
'He, Yabing'

_publ_section_title
;
 Alkaline earth-based coordination polymers derived from a
 cyclotriphosphazene-functionalized hexacarboxylate
;
_journal_name_full 'Journal of Solid State Chemistry'
_journal_page_first 47
_journal_page_last 54
_journal_paper_doi 10.1016/j.jssc.2016.07.016
_journal_volume 242
_journal_year 2016
_chemical_formula_sum 'C84 H60 Mg3 N6 O42 P6'
_chemical_formula_weight 2084.13
_space_group_IT_number 176
_space_group_name_Hall '-P 6c'
_space_group_name_H-M_alt 'P 63/m'
_symmetry_cell_setting hexagonal
_symmetry_space_group_name_H-M 'P 63/m'
_atom_sites_solution_hydrogens geom
_atom_sites_solution_primary direct
_atom_sites_solution_secondary difmap
_cell_angle_alpha 90.00
_cell_angle_beta 90.00
_cell_angle_gamma 120.00
_cell_formula_units_Z 2
_cell_length_a 18.5710(13)
_cell_length_b 18.5710(13)
_cell_length_c 28.8779(15)
_cell_measurement_reflns_used 32692
_cell_measurement_temperature 293(2)
_cell_measurement_theta_max 26.5
_cell_measurement_theta_min 1
_cell_volume 8625.2(10)
_computing_cell_refinement 'Siemens SMART & SAINT'
_computing_data_collection 'Siemens SMART'
_computing_data_reduction 'Siemens XPREP'
_computing_molecular_graphics 'Bruker SHELXTL'
_computing_publication_material 'Bruker SHELXTL'
_computing_structure_refinement 'SHELXL-97 (Sheldrick, 1997)'
_computing_structure_solution 'SHELXS-97 (Sheldrick, 1990)'
_diffrn_ambient_temperature 293(2)
_diffrn_measured_fraction_theta_full 0.986
_diffrn_measured_fraction_theta_max 0.986
_diffrn_measurement_device_type 'Bruker SMART APEX-II diffractometer'
_diffrn_measurement_method '\w scans'
_diffrn_radiation_monochromator graphite
_diffrn_radiation_source 'fine-focus sealed tube'
_diffrn_radiation_type MoK\a
_diffrn_radiation_wavelength 0.71073
_diffrn_reflns_av_R_equivalents 0.1751
_diffrn_reflns_av_sigmaI/netI 0.1392
_diffrn_reflns_limit_h_max 23
_diffrn_reflns_limit_h_min -16
_diffrn_reflns_limit_k_max 17
_diffrn_reflns_limit_k_min -18
_diffrn_reflns_limit_l_max 35
_diffrn_reflns_limit_l_min -34
_diffrn_reflns_number 32692
_diffrn_reflns_theta_full 26.36
_diffrn_reflns_theta_max 26.36
_diffrn_reflns_theta_min 1.41
_exptl_absorpt_coefficient_mu 0.126
_exptl_absorpt_correction_T_max 0.9887
_exptl_absorpt_correction_T_min 0.9655
_exptl_absorpt_correction_type empirical
_exptl_crystal_colour colourless
_exptl_crystal_density_diffrn 0.802
_exptl_crystal_density_method 'not measured'
_exptl_crystal_description platelike
_exptl_crystal_F_000 2136
_exptl_crystal_size_max 0.28
_exptl_crystal_size_mid 0.14
_exptl_crystal_size_min 0.09
_refine_diff_density_max 1.441
_refine_diff_density_min -0.392
_refine_diff_density_rms 0.080
_refine_ls_extinction_method none
_refine_ls_goodness_of_fit_ref 1.001
_refine_ls_hydrogen_treatment mixed
_refine_ls_matrix_type full
_refine_ls_number_parameters 217
_refine_ls_number_reflns 5919
_refine_ls_number_restraints 12
_refine_ls_restrained_S_all 1.000
_refine_ls_R_factor_all 0.1483
_refine_ls_R_factor_gt 0.1047
_refine_ls_shift/su_max 0.000
_refine_ls_shift/su_mean 0.000
_refine_ls_structure_factor_coef Fsqd
_refine_ls_weighting_details 'calc w=1/[\s^2^(Fo^2^)+(0.1000P)^2^+0.0000P] where P=(Fo^2^+2Fc^2^)/3'
_refine_ls_weighting_scheme calc
_refine_ls_wR_factor_gt 0.2642
_refine_ls_wR_factor_ref 0.2971
_reflns_number_gt 2675
_reflns_number_total 5919
_reflns_threshold_expression >2sigma(I)
_cod_data_source_file JSSC-2016-242-47.CIF
_cod_data_source_block 3
_cod_original_cell_volume 8625.1(10)
_cod_original_sg_symbol_H-M P63/m
_cod_database_code 1561382

loop_
_symmetry_equiv_pos_as_xyz
'x, y, z'
'x-y, x, z+1/2'
'-y, x-y, z'
'-x, -y, z+1/2'
'-x+y, -x, z'
'y, -x+y, z+1/2'
'-x, -y, -z'
'-x+y, -x, -z-1/2'
'y, -x+y, -z'
'x, y, -z-1/2'
'x-y, x, -z'
'-y, x-y, -z-1/2'

loop_
_atom_site_label
_atom_site_type_symbol
_atom_site_fract_x
_atom_site_fract_y
_atom_site_fract_z
_atom_site_U_iso_or_equiv
_atom_site_adp_type
_atom_site_occupancy
_atom_site_symmetry_multiplicity
_atom_site_calc_flag
_atom_site_refinement_flags
_atom_site_disorder_assembly
_atom_site_disorder_group
Mg1 Mg 0.46969(14) 0.27738(14) 0.2500 0.0534(6) Uani 1 2 d S . .
P1 P 0.62764(8) 0.23559(8) -0.03822(4) 0.0507(3) Uani 1 1 d U . .
O1 O 0.5946(2) 0.1573(2) -0.00479(11) 0.0542(8) Uani 1 1 d . . .
O2 O 0.6184(2) 0.1928(2) -0.08676(12) 0.0557(8) Uani 1 1 d . . .
O3 O 0.3774(2) 0.1278(3) 0.17005(14) 0.0840(14) Uani 1 1 d . . .
O4 O 0.5012(2) 0.2192(2) 0.19891(12) 0.0550(8) Uani 1 1 d . . .
O5 O 0.2689(4) -0.0387(5) -0.1842(3) 0.173(4) Uani 1 1 d . . .
O6 O 0.3369(2) -0.1052(2) -0.19920(14) 0.0674(10) Uani 1 1 d . . .
O1W O 0.3398(3) 0.1810(3) 0.2500 0.0734(15) Uani 1 2 d S . .
H1WA H 0.3208 0.1693 0.2774 0.088 Uiso 1 1 d R . .
O2W O 0.5905(3) 0.3710(3) 0.2500 0.0584(12) Uani 1 2 d S . .
H2WA H 0.6020 0.3952 0.2762 0.070 Uiso 1 1 d R . .
N1 N 0.5700(3) 0.2753(3) -0.03279(14) 0.0556(10) Uani 1 1 d U . .
C1 C 0.4549(3) 0.1701(3) 0.16716(18) 0.0599(13) Uani 1 1 d . . .
C2 C 0.4938(3) 0.1658(3) 0.12324(15) 0.0503(10) Uani 1 1 d . . .
C3 C 0.4427(3) 0.1218(3) 0.08532(17) 0.0588(12) Uani 1 1 d . . .
H3A H 0.3853 0.0940 0.0890 0.071 Uiso 1 1 calc R . .
C4 C 0.4751(3) 0.1188(3) 0.04338(17) 0.0586(12) Uani 1 1 d . . .
H4A H 0.4402 0.0907 0.0186 0.070 Uiso 1 1 calc R . .
C5 C 0.5618(3) 0.1587(3) 0.03816(16) 0.0534(11) Uani 1 1 d . . .
C6 C 0.6139(3) 0.2007(3) 0.07542(18) 0.0568(12) Uani 1 1 d . . .
H6A H 0.6713 0.2256 0.0720 0.068 Uiso 1 1 calc R . .
C7 C 0.5807(3) 0.2055(3) 0.11760(17) 0.0549(11) Uani 1 1 d . . .
H7A H 0.6158 0.2348 0.1421 0.066 Uiso 1 1 calc R . .
C8 C 0.3292(4) -0.0508(4) -0.1802(2) 0.0773(17) Uani 1 1 d . . .
C9 C 0.4039(4) 0.0154(4) -0.1530(2) 0.0734(15) Uani 1 1 d . . .
C10 C 0.4113(5) 0.0895(6) -0.1401(4) 0.133(4) Uani 1 1 d . . .
H10A H 0.3684 0.1001 -0.1469 0.159 Uiso 1 1 calc R . .
C11 C 0.4821(6) 0.1502(5) -0.1168(3) 0.119(3) Uani 1 1 d . . .
H11A H 0.4875 0.2010 -0.1084 0.143 Uiso 1 1 calc R . .
C12 C 0.5422(3) 0.1316(3) -0.10719(17) 0.0578(12) Uani 1 1 d . . .
C13 C 0.5367(4) 0.0590(4) -0.1181(2) 0.0784(17) Uani 1 1 d . . .
H13A H 0.5786 0.0479 -0.1101 0.094 Uiso 1 1 calc R . .
C14 C 0.4662(4) 0.0007(3) -0.1419(2) 0.0781(17) Uani 1 1 d . . .
H14A H 0.4618 -0.0497 -0.1504 0.094 Uiso 1 1 calc R . .

loop_
_atom_site_aniso_label
_atom_site_aniso_U_11
_atom_site_aniso_U_22
_atom_site_aniso_U_33
_atom_site_aniso_U_23
_atom_site_aniso_U_13
_atom_site_aniso_U_12
Mg1 0.0554(13) 0.0544(12) 0.0513(12) 0.000 0.000 0.0281(11)
P1 0.0534(7) 0.0508(6) 0.0467(6) -0.0030(5) -0.0003(5) 0.0252(5)
O1 0.067(2) 0.0509(18) 0.0471(17) 0.0062(14) 0.0095(15) 0.0318(16)
O2 0.0568(19) 0.0575(19) 0.0511(18) -0.0093(15) 0.0020(14) 0.0274(16)
O3 0.057(2) 0.095(3) 0.071(3) -0.029(2) 0.0074(19) 0.016(2)
O4 0.0580(19) 0.0583(19) 0.0478(17) -0.0038(15) -0.0063(15) 0.0283(16)
O5 0.125(5) 0.175(7) 0.262(9) -0.148(7) -0.107(6) 0.108(5)
O6 0.067(2) 0.058(2) 0.074(2) -0.0136(18) -0.0038(19) 0.0291(18)
O1W 0.050(3) 0.065(3) 0.095(4) 0.000 0.000 0.021(3)
O2W 0.053(3) 0.062(3) 0.045(2) 0.000 0.000 0.017(2)
N1 0.050(2) 0.066(2) 0.051(2) -0.0012(18) 0.0016(17) 0.0291(19)
C1 0.057(3) 0.045(2) 0.057(3) 0.003(2) -0.001(2) 0.010(2)
C2 0.058(3) 0.046(2) 0.043(2) 0.0005(19) -0.004(2) 0.024(2)
C3 0.055(3) 0.055(3) 0.056(3) 0.001(2) 0.001(2) 0.019(2)
C4 0.060(3) 0.057(3) 0.050(3) -0.001(2) -0.005(2) 0.023(2)
C5 0.059(3) 0.048(2) 0.047(2) -0.0008(19) -0.003(2) 0.022(2)
C6 0.047(2) 0.047(2) 0.066(3) -0.005(2) -0.001(2) 0.015(2)
C7 0.069(3) 0.046(2) 0.048(2) -0.0032(19) 0.000(2) 0.027(2)
C8 0.081(4) 0.073(4) 0.087(4) -0.027(3) -0.024(3) 0.046(3)
C9 0.084(4) 0.070(4) 0.068(3) -0.015(3) -0.014(3) 0.041(3)
C10 0.107(6) 0.128(7) 0.195(10) -0.108(7) -0.081(7) 0.082(6)
C11 0.125(7) 0.104(6) 0.161(8) -0.066(6) -0.048(6) 0.082(6)
C12 0.064(3) 0.054(3) 0.051(3) -0.005(2) -0.003(2) 0.027(2)
C13 0.079(4) 0.058(3) 0.104(5) -0.007(3) -0.025(3) 0.038(3)
C14 0.074(4) 0.042(3) 0.114(5) -0.006(3) -0.017(3) 0.027(3)

loop_
_atom_type_symbol
_atom_type_description
_atom_type_scat_dispersion_real
_atom_type_scat_dispersion_imag
_atom_type_scat_source
C C 0.0033 0.0016 'International Tables Vol C Tables 4.2.6.8 and 6.1.1.4'
H H 0.0000 0.0000 'International Tables Vol C Tables 4.2.6.8 and 6.1.1.4'
Mg Mg 0.0486 0.0363 'International Tables Vol C Tables 4.2.6.8 and 6.1.1.4'
N N 0.0061 0.0033 'International Tables Vol C Tables 4.2.6.8 and 6.1.1.4'
O O 0.0106 0.0060 'International Tables Vol C Tables 4.2.6.8 and 6.1.1.4'
P P 0.1023 0.0942 'International Tables Vol C Tables 4.2.6.8 and 6.1.1.4'

loop_
_geom_angle_atom_site_label_1
_geom_angle_atom_site_label_2
_geom_angle_atom_site_label_3
_geom_angle
_geom_angle_site_symmetry_1
_geom_angle_site_symmetry_3
O2W Mg1 O6 90.32(17) . 11
O2W Mg1 O6 90.32(17) . 2
O6 Mg1 O6 91.4(3) 11 2
O2W Mg1 O4 88.13(16) . .
O6 Mg1 O4 89.06(15) 11 .
O6 Mg1 O4 178.4(2) 2 .
O2W Mg1 O4 88.13(16) . 10_556
O6 Mg1 O4 178.4(2) 11 10_556
O6 Mg1 O4 89.06(15) 2 10_556
O4 Mg1 O4 90.4(2) . 10_556
O2W Mg1 O1W 178.0(2) . .
O6 Mg1 O1W 88.28(17) 11 .
O6 Mg1 O1W 88.28(17) 2 .
O4 Mg1 O1W 93.28(16) . .
O4 Mg1 O1W 93.28(16) 10_556 .
O2 P1 N1 103.7(2) . 3_655
O2 P1 N1 113.2(2) . .
N1 P1 N1 117.9(3) 3_655 .
O2 P1 O1 100.58(19) . .
N1 P1 O1 111.1(2) 3_655 .
N1 P1 O1 108.9(2) . .
C5 O1 P1 119.8(3) . .
C12 O2 P1 125.7(3) . .
C1 O4 Mg1 128.1(3) . .
C8 O6 Mg1 137.4(4) . 9
Mg1 O1W H1WA 111.0 . .
Mg1 O2W H2WA 109.2 . .
P1 N1 P1 120.1(3) 5_665 .
O3 C1 O4 123.6(5) . .
O3 C1 C2 117.5(4) . .
O4 C1 C2 118.8(4) . .
C7 C2 C3 118.4(4) . .
C7 C2 C1 122.2(4) . .
C3 C2 C1 119.4(4) . .
C4 C3 C2 121.9(5) . .
C4 C3 H3A 119.0 . .
C2 C3 H3A 119.0 . .
C3 C4 C5 119.1(5) . .
C3 C4 H4A 120.5 . .
C5 C4 H4A 120.5 . .
O1 C5 C6 120.8(5) . .
O1 C5 C4 119.0(4) . .
C6 C5 C4 120.3(5) . .
C7 C6 C5 120.4(5) . .
C7 C6 H6A 119.8 . .
C5 C6 H6A 119.8 . .
C6 C7 C2 119.8(5) . .
C6 C7 H7A 120.1 . .
C2 C7 H7A 120.1 . .
O6 C8 O5 126.3(6) . .
O6 C8 C9 117.5(6) . .
O5 C8 C9 115.8(5) . .
C14 C9 C10 118.3(6) . .
C14 C9 C8 118.8(5) . .
C10 C9 C8 122.9(6) . .
C9 C10 C11 121.4(7) . .
C9 C10 H10A 119.3 . .
C11 C10 H10A 119.3 . .
C12 C11 C10 117.2(6) . .
C12 C11 H11A 121.4 . .
C10 C11 H11A 121.4 . .
C13 C12 C11 123.4(6) . .
C13 C12 O2 116.5(5) . .
C11 C12 O2 119.9(5) . .
C12 C13 C14 118.0(6) . .
C12 C13 H13A 121.0 . .
C14 C13 H13A 121.0 . .
C9 C14 C13 121.7(6) . .
C9 C14 H14A 119.2 . .
C13 C14 H14A 119.2 . .

loop_
_geom_bond_atom_site_label_1
_geom_bond_atom_site_label_2
_geom_bond_distance
_geom_bond_site_symmetry_2
Mg1 O2W 2.039(5) .
Mg1 O6 2.050(4) 11
Mg1 O6 2.050(4) 2
Mg1 O4 2.078(4) .
Mg1 O4 2.078(4) 10_556
Mg1 O1W 2.169(6) .
P1 O2 1.578(3) .
P1 N1 1.581(5) 3_655
P1 N1 1.583(4) .
P1 O1 1.591(3) .
O1 C5 1.388(6) .
O2 C12 1.425(6) .
O3 C1 1.251(6) .
O4 C1 1.275(6) .
O5 C8 1.253(8) .
O6 C8 1.219(7) .
O6 Mg1 2.050(4) 9
O1W H1WA 0.8500 .
O2W H2WA 0.8499 .
N1 P1 1.581(5) 5_665
C1 C2 1.481(7) .
C2 C7 1.409(7) .
C2 C3 1.412(7) .
C3 C4 1.366(7) .
C3 H3A 0.9300 .
C4 C5 1.404(7) .
C4 H4A 0.9300 .
C5 C6 1.396(7) .
C6 C7 1.388(7) .
C6 H6A 0.9300 .
C7 H7A 0.9300 .
C8 C9 1.531(8) .
C9 C14 1.354(8) .
C9 C10 1.365(9) .
C10 C11 1.404(10) .
C10 H10A 0.9300 .
C11 C12 1.351(9) .
C11 H11A 0.9300 .
C12 C13 1.337(8) .
C13 C14 1.393(8) .
C13 H13A 0.9300 .
C14 H14A 0.9300 .
